data_9017825
loop_
_publ_author_name
'Rastsvetaeva, R. K.'
'Tamazyan, R. A.'
'Sokolova, E. V.'
'Belakovskii, D. I.'

_publ_section_title
;
 Crystal structures of two modifications of natural Ba, Mn-titanosilicate
 Note: sample II
;
_journal_name_full 'Soviet Physics Crystallography'
_journal_page_first 186
_journal_page_last 189
_journal_volume 36
_journal_year 1991
_chemical_compound_source 'Inyl'chek ridge, southeast Kirgiziya'
_chemical_formula_sum 'Ba H2 Mn2 O10 Si2 Ti'
_chemical_name_mineral Hejtmanite
_space_group_IT_number 8
_space_group_name_Hall 'C -2y'
_space_group_name_H-M_alt 'C 1 m 1'
_symmetry_space_group_name_H-M 'C 1 m 1'
_cell_angle_alpha 90
_cell_angle_beta 119.9
_cell_angle_gamma 90
_cell_formula_units_Z 8
_cell_length_a 10.7232
_cell_length_b 13.812
_cell_length_c 12.563
_cell_volume 1613.027
_database_code_amcsd 0020129
_exptl_crystal_density_diffrn 4.227
_cod_data_source_file inputs/fixed/downloads/20/20252.cif
_cod_data_source_block 20252
_cod_original_formula_sum 'Ba Mn2 Ti Si2 O10 H2'
_cod_database_code 9017825

loop_
_space_group_symop_operation_xyz
x,y,z
1/2+x,1/2+y,z
x,-y,z
1/2+x,1/2-y,z

loop_
_atom_site_label
_atom_site_fract_x
_atom_site_fract_y
_atom_site_fract_z
_atom_site_U_iso_or_equiv
_atom_site_type_symbol
_atom_site_attached_hydrogens
Ba1 0.11480 0.00000 0.46440 0.01520 Ba 0
Ba2 0.40630 0.24130 0.53110 0.01773 Ba 0
Ba3 0.61930 0.00000 0.46030 0.02660 Ba 0
Mn1 0.00100 0.00000 0.98500 0.02153 Mn 0
Mn2 0.75000 0.12400 0.99000 0.02026 Mn 0
Mn3 0.01100 0.25080 0.00500 0.01900 Mn 0
Mn4 0.50700 0.00000 0.98700 0.01520 Mn 0
Mn5 0.26300 0.12200 0.99400 0.02026 Mn 0
Ti1 0.01700 0.00000 0.71000 0.01520 Ti 0
Ti2 0.01600 0.23300 0.28800 0.01140 Ti 0
Ti3 0.51300 0.00000 0.71100 0.01646 Ti 0
Si1 0.23100 0.10900 0.24600 0.01646 Si 0
Si2 0.27000 0.13700 0.73900 0.01140 Si 0
Si3 0.73300 0.10700 0.24900 0.01773 Si 0
Si4 0.27800 0.36700 0.75700 0.01393 Si 0
O1 0.28400 0.00000 0.28000 0.02406 O 0
O2 0.15600 0.12900 0.10000 0.00633 O 0
O3 0.38600 0.15800 0.31100 0.00633 O 0
O4 0.16000 0.11700 0.32200 0.00887 O 0
O5 0.21400 0.25000 0.72500 0.00253 O 0
O6 0.10300 0.11400 0.67000 0.01013 O 0
O7 0.37700 0.09200 0.68800 0.00760 O 0
O8 0.36300 0.13800 0.88500 0.00887 O 0
O9 0.10700 0.00000 0.86400 0.00380 O 0
O10 0.90800 0.23500 0.11100 0.00887 O 0
O-H11 0.39700 0.00000 0.52700 0.00253 O 1
O-H12 0.12800 0.21500 0.48400 0.00380 O 1
O-H13 0.38700 0.00000 0.06200 0.02786 O 1
O-H14 0.13500 0.24600 0.91400 0.00633 O 1
O15 0.65700 0.14400 0.10000 0.02153 O 0
O16 0.90200 0.12300 0.29300 0.02786 O 0
O17 0.67200 0.17800 0.32100 0.00633 O 0
O18 0.36300 0.38600 0.68600 0.02280 O 0
O19 0.38700 0.37100 0.90300 0.02406 O 0
O20 0.57700 0.00000 0.87400 0.01646 O 0
O21 0.71200 0.00000 0.28000 0.00380 O 0
O22 0.11900 0.43000 0.68600 0.03673 O 0
O-H23 0.89800 0.00000 0.10000 0.01520 O 1
O-H24 0.90400 0.00000 0.51700 0.01520 O 1

loop_
_cod_changelog_entry_id
_cod_changelog_entry_author
_cod_changelog_entry_date
_cod_changelog_entry_text
1
;cod-tools version 3.8.0
Id: cif_guess_AMCSD_atom_types 9574 2023-05-10 09:00:05Z saulius
;
2023-05-10T18:58:46+03:00
;Derived atom types and hydrogen counts
from atom names that follow the AMCSD naming convention
(Wat == water, O-H == hydroxyl).
;

loop_
_cod_related_entry_id
_cod_related_entry_database
_cod_related_entry_code
1 AMCSD 0020129
